data_4066049
loop_
_publ_author_name
'Stanek, Kyrill'
'Czarniecki, Barbara'
'Aardoom, Raphael'
'R\"uegger, Heinz'
'Togni, Antonio'

_publ_section_title
;
 Remote C&#x2212;F&#x2212;Metal Interactions in Late-Transition-Metal
 Complexes
;
_journal_issue 11
_journal_name_full Organometallics
_journal_page_first 2540
_journal_paper_doi 10.1021/om100261e
_journal_volume 29
_journal_year 2010
_chemical_formula_moiety 'C22 H13 F4 P'
_chemical_formula_sum 'C22 H13 F4 P'
_chemical_formula_weight 384.29
_chemical_melting_point ?
_chemical_name_systematic
; 
 ? 
;
_space_group_IT_number 15
_symmetry_cell_setting monoclinic
_symmetry_Int_Tables_number 15
_symmetry_space_group_name_Hall '-C 2yc'
_symmetry_space_group_name_H-M 'C 1 2/c 1'
_atom_sites_solution_hydrogens geom
_atom_sites_solution_primary direct
_atom_sites_solution_secondary difmap
_audit_creation_method SHELXL-97
_cell_angle_alpha 90.00
_cell_angle_beta 100.295(4)
_cell_angle_gamma 90.00
_cell_formula_units_Z 8
_cell_length_a 30.750(6)
_cell_length_b 6.9862(14)
_cell_length_c 15.815(3)
_cell_measurement_reflns_used 1819
_cell_measurement_temperature 100(2)
_cell_measurement_theta_max 26.90
_cell_measurement_theta_min 2.62
_cell_volume 3342.8(11)
_computing_cell_refinement 'Bruker SMART'
_computing_data_collection 'Bruker SMART'
_computing_data_reduction 'Bruker SAINT'
_computing_molecular_graphics 'Bruker SHELXTL'
_computing_publication_material 'Bruker SHELXTL'
_computing_structure_refinement 'SHELXL-97 (Sheldrick, 1997)'
_computing_structure_solution 'SHELXS-97 (Sheldrick, 1990)'
_diffrn_ambient_temperature 100(2)
_diffrn_measured_fraction_theta_full 0.994
_diffrn_measured_fraction_theta_max 0.994
_diffrn_measurement_device_type 'CCD area detector'
_diffrn_measurement_method 'phi and omega scans'
_diffrn_radiation_monochromator graphite
_diffrn_radiation_source 'sealed tube'
_diffrn_radiation_type MoK\a
_diffrn_radiation_wavelength 0.71073
_diffrn_reflns_av_R_equivalents 0.0527
_diffrn_reflns_av_sigmaI/netI 0.0600
_diffrn_reflns_limit_h_max 35
_diffrn_reflns_limit_h_min -36
_diffrn_reflns_limit_k_max 6
_diffrn_reflns_limit_k_min -8
_diffrn_reflns_limit_l_max 19
_diffrn_reflns_limit_l_min -18
_diffrn_reflns_number 8291
_diffrn_reflns_theta_full 25.36
_diffrn_reflns_theta_max 25.36
_diffrn_reflns_theta_min 2.62
_exptl_absorpt_coefficient_mu 0.210
_exptl_absorpt_correction_T_max 0.9906
_exptl_absorpt_correction_T_min 0.9023
_exptl_absorpt_correction_type empirical
_exptl_absorpt_process_details SADABS-2004/1
_exptl_crystal_colour colorless
_exptl_crystal_density_diffrn 1.527
_exptl_crystal_density_meas ?
_exptl_crystal_density_method 'not measured'
_exptl_crystal_description plate
_exptl_crystal_F_000 1568
_exptl_crystal_size_max 0.50
_exptl_crystal_size_mid 0.20
_exptl_crystal_size_min 0.05
_refine_diff_density_max 0.719
_refine_diff_density_min -0.432
_refine_diff_density_rms 0.077
_refine_ls_extinction_method none
_refine_ls_goodness_of_fit_ref 1.071
_refine_ls_hydrogen_treatment constr
_refine_ls_matrix_type full
_refine_ls_number_parameters 244
_refine_ls_number_reflns 3046
_refine_ls_number_restraints 0
_refine_ls_restrained_S_all 1.071
_refine_ls_R_factor_all 0.0809
_refine_ls_R_factor_gt 0.0635
_refine_ls_shift/su_max 0.000
_refine_ls_shift/su_mean 0.000
_refine_ls_structure_factor_coef Fsqd
_refine_ls_weighting_details 'calc w=1/[\s^2^(Fo^2^)+(0.0690P)^2^+7.0481P] where P=(Fo^2^+2Fc^2^)/3'
_refine_ls_weighting_scheme calc
_refine_ls_wR_factor_gt 0.1408
_refine_ls_wR_factor_ref 0.1496
_reflns_number_gt 2449
_reflns_number_total 3046
_reflns_threshold_expression >2sigma(I)
_cod_data_source_file om100261e_si_002.cif
_cod_data_source_block Compound_1
_cod_depositor_comments
;
The following automatic conversions were performed:

'_chemical_melting_point' value 'not measured' was changed to '?' -
the value is undefined or not given.

'_symmetry_cell_setting' value
'Monoclinic' changed to 'monoclinic' according to
/home/saulius/struct/CIF-dictionaries/cif_core.dic dictionary named
'cif_core.dic' version 2.4.1 from 2010-06-29.

Automatic conversion script
Id: cif_fix_values 1715 2011-07-08 13:25:40Z adriana 

The following automatic conversions were performed:

'_exptl_crystal_density_meas' value 'not measured' was changed to '?'
- the value is perceived as not measured.

Automatic conversion script
Id: cif_fix_values 3008 2015-01-20 13:52:24Z robertas 
;
_cod_original_cell_volume 3342.7(12)
_cod_original_sg_symbol_H-M 'C 2/c'
_cod_database_code 4066049

loop_
_symmetry_equiv_pos_as_xyz
'x, y, z'
'-x, y, -z+1/2'
'x+1/2, y+1/2, z'
'-x+1/2, y+1/2, -z+1/2'
'-x, -y, -z'
'x, -y, z-1/2'
'-x+1/2, -y+1/2, -z'
'x+1/2, -y+1/2, z-1/2'

loop_
_atom_site_label
_atom_site_type_symbol
_atom_site_fract_x
_atom_site_fract_y
_atom_site_fract_z
_atom_site_U_iso_or_equiv
_atom_site_adp_type
_atom_site_occupancy
_atom_site_symmetry_multiplicity
_atom_site_calc_flag
_atom_site_refinement_flags
P1 P 0.13043(3) 0.26462(13) 0.59242(5) 0.0178(2) Uani 1 1 d .
F1 F 0.20549(6) 0.1674(3) 0.71136(11) 0.0229(5) Uani 1 1 d .
F2 F 0.28900(6) 0.0855(3) 0.76912(11) 0.0267(5) Uani 1 1 d .
F3 F 0.34171(6) -0.0548(3) 0.66392(13) 0.0303(5) Uani 1 1 d .
F4 F 0.30940(6) -0.0996(3) 0.49497(12) 0.0254(5) Uani 1 1 d .
C1 C 0.16635(11) 0.1356(5) 0.53048(19) 0.0167(7) Uani 1 1 d .
C2 C 0.15265(11) 0.1049(5) 0.4444(2) 0.0205(7) Uani 1 1 d .
H2 H 0.1230 0.1360 0.4197 0.025 Uiso 1 1 calc R
C3 C 0.18023(12) 0.0298(5) 0.3911(2) 0.0233(8) Uani 1 1 d .
H3 H 0.1690 0.0083 0.3319 0.028 Uiso 1 1 calc R
C4 C 0.22274(12) -0.0120(5) 0.4236(2) 0.0210(8) Uani 1 1 d .
H4 H 0.2417 -0.0581 0.3869 0.025 Uiso 1 1 calc R
C5 C 0.23913(11) 0.0127(5) 0.5122(2) 0.0186(7) Uani 1 1 d .
C6 C 0.28299(11) -0.0310(5) 0.5475(2) 0.0192(7) Uani 1 1 d .
C7 C 0.29977(11) -0.0106(5) 0.6316(2) 0.0219(8) Uani 1 1 d .
C8 C 0.27263(11) 0.0595(5) 0.6863(2) 0.0207(7) Uani 1 1 d .
C9 C 0.22967(11) 0.1032(5) 0.65421(19) 0.0176(7) Uani 1 1 d .
C10 C 0.21083(11) 0.0855(5) 0.56719(19) 0.0169(7) Uani 1 1 d .
C11 C 0.08174(10) 0.3195(5) 0.51048(19) 0.0167(7) Uani 1 1 d .
C12 C 0.04719(11) 0.1938(5) 0.4836(2) 0.0216(8) Uani 1 1 d .
H12 H 0.0485 0.0671 0.5057 0.026 Uiso 1 1 calc R
C13 C 0.01103(11) 0.2513(6) 0.4251(2) 0.0248(8) Uani 1 1 d .
H13 H -0.0126 0.1644 0.4071 0.030 Uiso 1 1 calc R
C14 C 0.00883(11) 0.4346(6) 0.3925(2) 0.0250(8) Uani 1 1 d .
H14 H -0.0163 0.4739 0.3522 0.030 Uiso 1 1 calc R
C15 C 0.04301(12) 0.5605(5) 0.4182(2) 0.0250(8) Uani 1 1 d .
H15 H 0.0415 0.6867 0.3954 0.030 Uiso 1 1 calc R
C16 C 0.07954(12) 0.5039(5) 0.4770(2) 0.0221(8) Uani 1 1 d .
H16 H 0.1031 0.5911 0.4946 0.027 Uiso 1 1 calc R
C17 C 0.10937(10) 0.0721(5) 0.65245(19) 0.0184(7) Uani 1 1 d .
C18 C 0.12105(11) -0.1184(5) 0.64795(19) 0.0196(7) Uani 1 1 d .
H18 H 0.1399 -0.1563 0.6095 0.024 Uiso 1 1 calc R
C19 C 0.10559(11) -0.2538(5) 0.6986(2) 0.0220(8) Uani 1 1 d .
H19 H 0.1141 -0.3840 0.6955 0.026 Uiso 1 1 calc R
C20 C 0.07770(11) -0.1998(5) 0.7538(2) 0.0227(8) Uani 1 1 d .
H20 H 0.0670 -0.2930 0.7887 0.027 Uiso 1 1 calc R
C21 C 0.06542(12) -0.0115(5) 0.7582(2) 0.0241(8) Uani 1 1 d .
H21 H 0.0457 0.0249 0.7951 0.029 Uiso 1 1 calc R
C22 C 0.08176(11) 0.1246(5) 0.7092(2) 0.0217(8) Uani 1 1 d .
H22 H 0.0741 0.2553 0.7141 0.026 Uiso 1 1 calc R

loop_
_atom_site_aniso_label
_atom_site_aniso_U_11
_atom_site_aniso_U_22
_atom_site_aniso_U_33
_atom_site_aniso_U_23
_atom_site_aniso_U_13
_atom_site_aniso_U_12
P1 0.0181(4) 0.0255(5) 0.0114(4) 0.0013(3) 0.0067(3) 0.0017(4)
F1 0.0186(10) 0.0409(12) 0.0108(9) -0.0022(8) 0.0074(8) 0.0017(9)
F2 0.0217(11) 0.0442(13) 0.0133(9) -0.0033(9) 0.0008(8) -0.0006(9)
F3 0.0160(10) 0.0447(13) 0.0299(11) -0.0043(10) 0.0034(9) 0.0046(9)
F4 0.0219(11) 0.0351(12) 0.0235(10) -0.0032(9) 0.0152(8) 0.0003(9)
C1 0.0203(17) 0.0186(18) 0.0132(15) 0.0017(13) 0.0080(13) -0.0017(13)
C2 0.0213(17) 0.0262(19) 0.0148(15) -0.0002(13) 0.0054(13) 0.0020(14)
C3 0.031(2) 0.029(2) 0.0119(15) 0.0014(14) 0.0076(14) 0.0013(16)
C4 0.0290(19) 0.0228(19) 0.0146(16) 0.0007(13) 0.0127(15) 0.0013(15)
C5 0.0211(18) 0.0204(18) 0.0164(16) 0.0028(13) 0.0087(14) -0.0009(13)
C6 0.0188(17) 0.0226(18) 0.0199(16) -0.0009(14) 0.0133(14) -0.0019(14)
C7 0.0152(17) 0.026(2) 0.0245(18) 0.0003(14) 0.0040(14) -0.0003(14)
C8 0.0216(18) 0.0256(19) 0.0142(15) 0.0004(13) 0.0015(13) -0.0029(14)
C9 0.0213(17) 0.0218(18) 0.0120(15) -0.0019(13) 0.0094(13) -0.0008(14)
C10 0.0212(17) 0.0182(17) 0.0130(15) -0.0005(13) 0.0080(13) -0.0005(13)
C11 0.0167(16) 0.0271(19) 0.0086(14) -0.0003(13) 0.0084(12) 0.0020(14)
C12 0.0238(18) 0.0267(19) 0.0167(16) 0.0024(14) 0.0097(14) 0.0006(15)
C13 0.0212(18) 0.040(2) 0.0141(16) -0.0018(15) 0.0062(14) -0.0046(16)
C14 0.0191(18) 0.044(2) 0.0129(15) -0.0002(15) 0.0048(14) 0.0078(16)
C15 0.031(2) 0.029(2) 0.0163(16) 0.0018(14) 0.0094(15) 0.0093(16)
C16 0.0254(18) 0.028(2) 0.0140(16) 0.0001(14) 0.0073(14) 0.0015(15)
C17 0.0165(16) 0.031(2) 0.0084(14) -0.0009(13) 0.0038(13) -0.0019(14)
C18 0.0166(16) 0.032(2) 0.0108(15) -0.0040(13) 0.0042(13) -0.0004(14)
C19 0.0214(18) 0.029(2) 0.0143(15) -0.0006(14) -0.0005(14) -0.0009(15)
C20 0.0231(18) 0.034(2) 0.0107(15) 0.0044(14) 0.0030(13) -0.0058(15)
C21 0.0237(18) 0.040(2) 0.0104(15) -0.0030(14) 0.0084(14) -0.0014(16)
C22 0.0240(18) 0.029(2) 0.0137(15) -0.0022(14) 0.0081(14) 0.0026(15)

loop_
_atom_type_symbol
_atom_type_description
_atom_type_scat_dispersion_real
_atom_type_scat_dispersion_imag
_atom_type_scat_source
C C 0.0033 0.0016 'International Tables Vol C Tables 4.2.6.8 and 6.1.1.4'
H H 0.0000 0.0000 'International Tables Vol C Tables 4.2.6.8 and 6.1.1.4'
F F 0.0171 0.0103 'International Tables Vol C Tables 4.2.6.8 and 6.1.1.4'
P P 0.1023 0.0942 'International Tables Vol C Tables 4.2.6.8 and 6.1.1.4'

loop_
_geom_angle_atom_site_label_1
_geom_angle_atom_site_label_2
_geom_angle_atom_site_label_3
_geom_angle
C17 P1 C11 101.54(15)
C17 P1 C1 102.58(15)
C11 P1 C1 102.59(14)
C17 P1 F1 78.34(11)
C11 P1 F1 177.15(12)
C1 P1 F1 74.70(11)
C9 F1 P1 96.79(16)
C2 C1 C10 117.9(3)
C2 C1 P1 120.0(3)
C10 C1 P1 121.7(2)
C1 C2 C3 123.1(3)
C4 C3 C2 120.1(3)
C3 C4 C5 120.1(3)
C6 C5 C4 121.1(3)
C6 C5 C10 119.0(3)
C4 C5 C10 119.9(3)
C7 C6 F4 118.6(3)
C7 C6 C5 122.9(3)
F4 C6 C5 118.4(3)
F3 C7 C6 121.9(3)
F3 C7 C8 119.2(3)
C6 C7 C8 119.0(3)
F2 C8 C9 120.5(3)
F2 C8 C7 119.8(3)
C9 C8 C7 119.7(3)
F1 C9 C8 116.1(3)
F1 C9 C10 120.6(3)
C8 C9 C10 123.3(3)
C9 C10 C5 116.0(3)
C9 C10 C1 125.1(3)
C5 C10 C1 118.8(3)
C12 C11 C16 119.2(3)
C12 C11 P1 124.6(3)
C16 C11 P1 116.1(2)
C13 C12 C11 120.4(3)
C12 C13 C14 120.3(3)
C15 C14 C13 120.0(3)
C14 C15 C16 120.1(3)
C15 C16 C11 120.0(3)
C18 C17 C22 118.8(3)
C18 C17 P1 124.1(3)
C22 C17 P1 117.0(3)
C19 C18 C17 120.7(3)
C18 C19 C20 119.8(3)
C21 C20 C19 120.1(3)
C20 C21 C22 120.1(3)
C21 C22 C17 120.5(3)

loop_
_geom_bond_atom_site_label_1
_geom_bond_atom_site_label_2
_geom_bond_distance
P1 C17 1.830(3)
P1 C11 1.837(3)
P1 C1 1.838(3)
P1 F1 2.789(2)
F1 C9 1.346(4)
F2 C8 1.330(4)
F3 C7 1.336(4)
F4 C6 1.349(4)
C1 C2 1.368(4)
C1 C10 1.430(5)
C2 C3 1.401(5)
C3 C4 1.348(5)
C4 C5 1.413(4)
C5 C6 1.398(5)
C5 C10 1.429(5)
C6 C7 1.345(5)
C7 C8 1.394(5)
C8 C9 1.362(5)
C9 C10 1.400(4)
C11 C12 1.385(5)
C11 C16 1.390(5)
C12 C13 1.373(5)
C13 C14 1.378(5)
C14 C15 1.375(5)
C15 C16 1.382(5)
C17 C18 1.384(5)
C17 C22 1.390(5)
C18 C19 1.378(5)
C19 C20 1.381(5)
C20 C21 1.374(5)
C21 C22 1.377(5)

loop_
_geom_torsion_atom_site_label_1
_geom_torsion_atom_site_label_2
_geom_torsion_atom_site_label_3
_geom_torsion_atom_site_label_4
_geom_torsion
C17 P1 F1 C9 115.4(2)
C11 P1 F1 C9 27(2)
C1 P1 F1 C9 8.67(19)
C17 P1 C1 C2 104.9(3)
C11 P1 C1 C2 -0.2(3)
F1 P1 C1 C2 178.9(3)
C17 P1 C1 C10 -82.8(3)
C11 P1 C1 C10 172.1(3)
F1 P1 C1 C10 -8.8(2)
C10 C1 C2 C3 -0.9(5)
P1 C1 C2 C3 171.6(3)
C1 C2 C3 C4 -1.5(5)
C2 C3 C4 C5 2.5(5)
C3 C4 C5 C6 179.5(3)
C3 C4 C5 C10 -1.2(5)
C4 C5 C6 C7 -179.6(3)
C10 C5 C6 C7 1.1(5)
C4 C5 C6 F4 -0.7(5)
C10 C5 C6 F4 -180.0(3)
F4 C6 C7 F3 0.6(5)
C5 C6 C7 F3 179.4(3)
F4 C6 C7 C8 -179.8(3)
C5 C6 C7 C8 -0.9(5)
F3 C7 C8 F2 1.5(5)
C6 C7 C8 F2 -178.2(3)
F3 C7 C8 C9 -179.3(3)
C6 C7 C8 C9 1.0(5)
P1 F1 C9 C8 172.6(3)
P1 F1 C9 C10 -6.9(3)
F2 C8 C9 F1 -1.8(5)
C7 C8 C9 F1 179.1(3)
F2 C8 C9 C10 177.7(3)
C7 C8 C9 C10 -1.4(5)
F1 C9 C10 C5 -178.9(3)
C8 C9 C10 C5 1.6(5)
F1 C9 C10 C1 1.6(5)
C8 C9 C10 C1 -177.9(3)
C6 C5 C10 C9 -1.4(5)
C4 C5 C10 C9 179.3(3)
C6 C5 C10 C1 178.1(3)
C4 C5 C10 C1 -1.2(5)
C2 C1 C10 C9 -178.4(3)
P1 C1 C10 C9 9.2(5)
C2 C1 C10 C5 2.2(5)
P1 C1 C10 C5 -170.2(2)
C17 P1 C11 C12 -22.8(3)
C1 P1 C11 C12 83.0(3)
F1 P1 C11 C12 65(3)
C17 P1 C11 C16 154.4(3)
C1 P1 C11 C16 -99.8(3)
F1 P1 C11 C16 -118(2)
C16 C11 C12 C13 -0.5(5)
P1 C11 C12 C13 176.6(3)
C11 C12 C13 C14 0.2(5)
C12 C13 C14 C15 0.2(5)
C13 C14 C15 C16 -0.3(5)
C14 C15 C16 C11 -0.1(5)
C12 C11 C16 C15 0.5(5)
P1 C11 C16 C15 -176.8(3)
C11 P1 C17 C18 107.1(3)
C1 P1 C17 C18 1.2(3)
F1 P1 C17 C18 -70.0(3)
C11 P1 C17 C22 -76.4(3)
C1 P1 C17 C22 177.8(2)
F1 P1 C17 C22 106.5(2)
C22 C17 C18 C19 0.1(5)
P1 C17 C18 C19 176.6(2)
C17 C18 C19 C20 0.8(5)
C18 C19 C20 C21 0.0(5)
C19 C20 C21 C22 -1.6(5)
C20 C21 C22 C17 2.5(5)
C18 C17 C22 C21 -1.7(5)
P1 C17 C22 C21 -178.4(2)

loop_
_cod_related_entry_id
_cod_related_entry_database
_cod_related_entry_code
1 ChemSpider 26587578
